data_1559053
loop_
_publ_author_name
'Pranckevicius, Conor'
'Weber, Marco'
'Krummenacher, Ivo'
'Phukan, Ashwini K.'
'Braunschweig, Holger'

_publ_section_title
;
 Phosphinoborylenes as stable sources of fleeting borylenes
;
_journal_name_full 'Chemical Science'
_journal_paper_doi 10.1039/D0SC04826G
_journal_year 2020
_chemical_formula_moiety 'C27 H52 B2 N3 P'
_chemical_formula_sum 'C27 H52 B2 N3 P'
_chemical_formula_weight 471.30
_space_group_crystal_system monoclinic
_space_group_IT_number 14
_space_group_name_Hall '-P 2ybc'
_space_group_name_H-M_alt 'P 1 21/c 1'
_atom_sites_solution_hydrogens geom
_audit_creation_method SHELXL-2017/1
_audit_update_record
;
2020-07-23 deposited with the CCDC.	2020-09-10 downloaded from the CCDC.
;
_cell_angle_alpha 90
_cell_angle_beta 92.197(2)
_cell_angle_gamma 90
_cell_formula_units_Z 4
_cell_length_a 19.3664(10)
_cell_length_b 9.5507(4)
_cell_length_c 15.9131(8)
_cell_measurement_reflns_used 5490
_cell_measurement_temperature 100(2)
_cell_measurement_theta_max 26.32
_cell_measurement_theta_min 2.38
_cell_volume 2941.2(2)
_computing_cell_refinement 'Bruker SAINT'
_computing_data_collection 'Bruker APEX2'
_computing_data_reduction 'Bruker SAINT'
_computing_molecular_graphics 'Bruker SHELXTL'
_computing_publication_material 'Bruker SHELXTL'
_computing_structure_refinement 'SHELXL-2014 (Sheldrick 2014)'
_computing_structure_solution 'SHELXS-97 (Sheldrick 2008)'
_diffrn_ambient_temperature 100(2)
_diffrn_measured_fraction_theta_full 0.999
_diffrn_measured_fraction_theta_max 0.997
_diffrn_measurement_device_type 'Bruker APEX-II CCD'
_diffrn_measurement_method '\f and \w scans'
_diffrn_radiation_type MoK\a
_diffrn_radiation_wavelength 0.71073
_diffrn_reflns_av_R_equivalents 0.0900
_diffrn_reflns_av_unetI/netI 0.0554
_diffrn_reflns_Laue_measured_fraction_full 0.999
_diffrn_reflns_Laue_measured_fraction_max 0.997
_diffrn_reflns_limit_h_max 24
_diffrn_reflns_limit_h_min -24
_diffrn_reflns_limit_k_max 11
_diffrn_reflns_limit_k_min -11
_diffrn_reflns_limit_l_max 19
_diffrn_reflns_limit_l_min -19
_diffrn_reflns_number 38051
_diffrn_reflns_point_group_measured_fraction_full 0.999
_diffrn_reflns_point_group_measured_fraction_max 0.997
_diffrn_reflns_theta_full 25.242
_diffrn_reflns_theta_max 26.395
_diffrn_reflns_theta_min 2.488
_diffrn_source 'sealed tube'
_exptl_absorpt_coefficient_mu 0.112
_exptl_absorpt_correction_T_max 0.7454
_exptl_absorpt_correction_T_min 0.6939
_exptl_absorpt_correction_type multi-scan
_exptl_absorpt_process_details sadabs
_exptl_crystal_colour yellow
_exptl_crystal_density_diffrn 1.064
_exptl_crystal_description block
_exptl_crystal_F_000 1040
_exptl_crystal_size_max 0.14
_exptl_crystal_size_mid 0.10
_exptl_crystal_size_min 0.02
_refine_diff_density_max 0.250
_refine_diff_density_min -0.289
_refine_diff_density_rms 0.045
_refine_ls_extinction_method none
_refine_ls_goodness_of_fit_ref 1.012
_refine_ls_hydrogen_treatment constr
_refine_ls_matrix_type full
_refine_ls_number_parameters 334
_refine_ls_number_reflns 5980
_refine_ls_number_restraints 0
_refine_ls_restrained_S_all 1.012
_refine_ls_R_factor_all 0.0760
_refine_ls_R_factor_gt 0.0447
_refine_ls_shift/su_max 0.001
_refine_ls_shift/su_mean 0.000
_refine_ls_structure_factor_coef Fsqd
_refine_ls_weighting_details 'w=1/[\s^2^(Fo^2^)+(0.0392P)^2^+1.1376P] where P=(Fo^2^+2Fc^2^)/3'
_refine_ls_weighting_scheme calc
_refine_ls_wR_factor_gt 0.0938
_refine_ls_wR_factor_ref 0.1090
_reflns_Friedel_coverage 0.000
_reflns_number_gt 4268
_reflns_number_total 5980
_reflns_threshold_expression 'I > 2\s(I)'
_cod_data_source_file d0sc04826g2.cif
_cod_data_source_block copr093_0ma
_cod_original_sg_symbol_H-M 'P 21/c'
_cod_database_code 1559053
_shelx_shelxl_version_number 2017/1
_shelx_space_group_comment
;
The symmetry employed for this shelxl refinement is uniquely defined
by the following loop, which should always be used as a source of
symmetry information in preference to the above space-group names.
They are only intended as comments.
;

loop_
_space_group_symop_operation_xyz
'x, y, z'
'-x, y+1/2, -z+1/2'
'-x, -y, -z'
'x, -y-1/2, z-1/2'

loop_
_atom_site_label
_atom_site_type_symbol
_atom_site_fract_x
_atom_site_fract_y
_atom_site_fract_z
_atom_site_U_iso_or_equiv
_atom_site_adp_type
_atom_site_occupancy
_atom_site_site_symmetry_order
_atom_site_calc_flag
_atom_site_refinement_flags_posn
_atom_site_refinement_flags_adp
_atom_site_refinement_flags_occupancy
_atom_site_disorder_assembly
_atom_site_disorder_group
P1 P 0.70777(2) 0.16073(5) 0.68137(3) 0.02141(12) Uani 1 1 d . . . . .
N1 N 0.81277(7) 0.44478(14) 0.62959(8) 0.0164(3) Uani 1 1 d . . . . .
N2 N 0.54832(8) 0.3933(2) 0.65719(10) 0.0360(4) Uani 1 1 d . . . . .
B2 B 0.59935(10) 0.3371(2) 0.60475(13) 0.0245(4) Uani 1 1 d . . . . .
B1 B 0.68650(10) 0.3391(2) 0.63353(12) 0.0190(4) Uani 1 1 d . . . . .
C5 C 0.73883(8) 0.44243(17) 0.61327(10) 0.0164(3) Uani 1 1 d . . . . .
C6 C 0.84714(9) 0.40791(18) 0.70794(11) 0.0195(4) Uani 1 1 d . . . . .
C7 C 0.90165(9) 0.30845(19) 0.70961(12) 0.0250(4) Uani 1 1 d . . . . .
C8 C 0.92231(10) 0.2220(2) 0.63436(13) 0.0302(5) Uani 1 1 d . . . . .
H48 H 0.888022 0.239507 0.586939 0.036 Uiso 1 1 calc R U . . .
C9 C 0.99489(10) 0.2594(2) 0.60460(15) 0.0405(5) Uani 1 1 d . . . . .
H46 H 0.995392 0.357160 0.585957 0.061 Uiso 1 1 calc R U . . .
H47 H 1.006485 0.198140 0.557788 0.061 Uiso 1 1 calc R U . . .
H2 H 1.028911 0.246609 0.651159 0.061 Uiso 1 1 calc R U . . .
C10 C 0.80382(12) 0.7307(2) 0.80425(13) 0.0376(5) Uani 1 1 d . . . . .
H3 H 0.831035 0.730979 0.857452 0.056 Uiso 1 1 calc R U . . .
H4 H 0.766143 0.798778 0.807200 0.056 Uiso 1 1 calc R U . . .
H53 H 0.833582 0.755830 0.758164 0.056 Uiso 1 1 calc R U . . .
C11 C 0.77365(10) 0.58446(18) 0.78853(11) 0.0257(4) Uani 1 1 d . . . . .
H5 H 0.747741 0.586167 0.732966 0.031 Uiso 1 1 calc R U . . .
C12 C 0.72181(11) 0.5507(2) 0.85632(13) 0.0345(5) Uani 1 1 d . . . . .
H7 H 0.704311 0.455242 0.848082 0.052 Uiso 1 1 calc R U . . .
H6 H 0.683221 0.617051 0.852068 0.052 Uiso 1 1 calc R U . . .
H8 H 0.744817 0.558384 0.912061 0.052 Uiso 1 1 calc R U . . .
C13 C 0.82982(10) 0.47451(19) 0.78391(11) 0.0236(4) Uani 1 1 d . . . . .
C14 C 0.86635(11) 0.4402(2) 0.85808(12) 0.0319(5) Uani 1 1 d . . . . .
H9 H 0.854079 0.483540 0.909137 0.038 Uiso 1 1 calc R U . . .
C15 C 0.92011(11) 0.3447(2) 0.85934(13) 0.0373(5) Uani 1 1 d . . . . .
H10 H 0.944699 0.323178 0.910522 0.045 Uiso 1 1 calc R U . . .
C16 C 0.93736(10) 0.2815(2) 0.78585(14) 0.0352(5) Uani 1 1 d . . . . .
H52 H 0.974833 0.217279 0.786703 0.042 Uiso 1 1 calc R U . . .
C17 C 0.72031(9) 0.57585(17) 0.56064(11) 0.0194(4) Uani 1 1 d . . . . .
C18 C 0.66579(9) 0.66934(19) 0.60016(12) 0.0264(4) Uani 1 1 d . . . . .
H12 H 0.681823 0.696507 0.656998 0.040 Uiso 1 1 calc R U . . .
H11 H 0.622210 0.617716 0.603013 0.040 Uiso 1 1 calc R U . . .
H13 H 0.658541 0.753462 0.565671 0.040 Uiso 1 1 calc R U . . .
C19 C 0.78946(9) 0.65373(18) 0.55765(11) 0.0210(4) Uani 1 1 d . . . . .
H15 H 0.793811 0.699836 0.502382 0.025 Uiso 1 1 calc R U . . .
H14 H 0.792637 0.726230 0.602089 0.025 Uiso 1 1 calc R U . . .
C20 C 0.84658(9) 0.54459(17) 0.57171(10) 0.0187(4) Uani 1 1 d . . . . .
C21 C 0.86472(10) 0.47201(19) 0.48911(11) 0.0239(4) Uani 1 1 d . . . . .
H17 H 0.907185 0.417347 0.498084 0.036 Uiso 1 1 calc R U . . .
H18 H 0.871671 0.542854 0.445689 0.036 Uiso 1 1 calc R U . . .
H16 H 0.826851 0.409608 0.470935 0.036 Uiso 1 1 calc R U . . .
C22 C 0.91121(9) 0.61442(19) 0.61039(12) 0.0254(4) Uani 1 1 d . . . . .
H20 H 0.899752 0.661028 0.662921 0.038 Uiso 1 1 calc R U . . .
H21 H 0.928578 0.683733 0.570997 0.038 Uiso 1 1 calc R U . . .
H19 H 0.946785 0.543333 0.622075 0.038 Uiso 1 1 calc R U . . .
C23 C 0.69212(10) 0.5389(2) 0.47189(11) 0.0271(4) Uani 1 1 d . . . . .
H23 H 0.686030 0.624790 0.438766 0.041 Uiso 1 1 calc R U . . .
H22 H 0.647513 0.491277 0.475681 0.041 Uiso 1 1 calc R U . . .
H24 H 0.724811 0.476949 0.444601 0.041 Uiso 1 1 calc R U . . .
N24 N 0.57516(9) 0.2663(2) 0.53064(13) 0.0501(6) Uani 1 1 d . . . . .
C27 C 0.61962(11) 0.2050(2) 0.46952(13) 0.0349(5) Uani 1 1 d . . . . .
H29 H 0.667925 0.226702 0.484923 0.052 Uiso 1 1 calc R U . . .
H30 H 0.607882 0.243640 0.413721 0.052 Uiso 1 1 calc R U . . .
H31 H 0.613168 0.103276 0.468515 0.052 Uiso 1 1 calc R U . . .
C28 C 0.56401(10) 0.4600(2) 0.73722(13) 0.0360(5) Uani 1 1 d . . . . .
H34 H 0.613957 0.456568 0.749502 0.054 Uiso 1 1 calc R U . . .
H32 H 0.539951 0.410849 0.781556 0.054 Uiso 1 1 calc R U . . .
H33 H 0.548758 0.557810 0.734858 0.054 Uiso 1 1 calc R U . . .
C30 C 0.75574(11) 0.14251(19) 0.78075(12) 0.0299(4) Uani 1 1 d . . . . .
H38 H 0.732188 0.194366 0.824416 0.045 Uiso 1 1 calc R U . . .
H39 H 0.802466 0.180011 0.775398 0.045 Uiso 1 1 calc R U . . .
H37 H 0.758513 0.043283 0.796207 0.045 Uiso 1 1 calc R U . . .
C31 C 0.62921(11) 0.0662(2) 0.70274(15) 0.0407(5) Uani 1 1 d . . . . .
H42 H 0.600749 0.057398 0.650748 0.061 Uiso 1 1 calc R U . . .
H40 H 0.603396 0.117381 0.744719 0.061 Uiso 1 1 calc R U . . .
H41 H 0.640993 -0.027223 0.724314 0.061 Uiso 1 1 calc R U . . .
C32 C 0.74990(11) 0.0445(2) 0.60926(13) 0.0324(5) Uani 1 1 d . . . . .
H45 H 0.764618 -0.040893 0.639024 0.049 Uiso 1 1 calc R U . . .
H44 H 0.790339 0.091450 0.587061 0.049 Uiso 1 1 calc R U . . .
H43 H 0.717519 0.020123 0.562719 0.049 Uiso 1 1 calc R U . . .
C33 C 0.92241(12) 0.0642(2) 0.65454(16) 0.0442(6) Uani 1 1 d . . . . .
H51 H 0.962843 0.041589 0.690933 0.066 Uiso 1 1 calc R U . . .
H49 H 0.924244 0.010616 0.602157 0.066 Uiso 1 1 calc R U . . .
H50 H 0.880208 0.040061 0.683370 0.066 Uiso 1 1 calc R U . . .
C1 C 0.4764(2) 0.3237(5) 0.6626(3) 0.0291(12) Uani 0.413(3) 1 d . . P A 1
H1A H 0.469998 0.291389 0.720275 0.044 Uiso 0.413(3) 1 calc R U P A 1
H1B H 0.473285 0.243663 0.624110 0.044 Uiso 0.413(3) 1 calc R U P A 1
H1C H 0.440355 0.391901 0.646954 0.044 Uiso 0.413(3) 1 calc R U P A 1
C26 C 0.5075(2) 0.3095(5) 0.4785(3) 0.0289(12) Uani 0.413(3) 1 d . . P A 1
H26A H 0.520131 0.352370 0.425285 0.043 Uiso 0.413(3) 1 calc R U P A 1
H26B H 0.481144 0.376888 0.510926 0.043 Uiso 0.413(3) 1 calc R U P A 1
H26C H 0.479189 0.226177 0.466945 0.043 Uiso 0.413(3) 1 calc R U P A 1
C1A C 0.48266(19) 0.4564(5) 0.6221(2) 0.0527(13) Uani 0.587(3) 1 d . . P A 2
H1AA H 0.482054 0.556782 0.634974 0.079 Uiso 0.587(3) 1 calc R U P A 2
H1AB H 0.443165 0.410831 0.647439 0.079 Uiso 0.587(3) 1 calc R U P A 2
H1AC H 0.479737 0.443082 0.561049 0.079 Uiso 0.587(3) 1 calc R U P A 2
C26A C 0.5067(2) 0.1841(5) 0.5303(3) 0.0578(14) Uani 0.587(3) 1 d . . P A 2
H26D H 0.516140 0.083920 0.523984 0.087 Uiso 0.587(3) 1 calc R U P A 2
H26E H 0.476435 0.215917 0.483322 0.087 Uiso 0.587(3) 1 calc R U P A 2
H26F H 0.483868 0.200128 0.583380 0.087 Uiso 0.587(3) 1 calc R U P A 2

loop_
_atom_site_aniso_label
_atom_site_aniso_U_11
_atom_site_aniso_U_22
_atom_site_aniso_U_33
_atom_site_aniso_U_23
_atom_site_aniso_U_13
_atom_site_aniso_U_12
P1 0.0231(2) 0.0176(2) 0.0238(2) 0.00314(19) 0.00390(18) -0.00195(19)
N1 0.0141(7) 0.0192(7) 0.0160(7) 0.0031(6) 0.0004(6) -0.0016(6)
N2 0.0164(8) 0.0619(12) 0.0296(9) -0.0013(8) 0.0005(7) 0.0104(8)
B2 0.0192(10) 0.0274(10) 0.0272(11) 0.0065(9) 0.0040(8) -0.0017(9)
B1 0.0198(10) 0.0184(9) 0.0190(10) -0.0011(8) 0.0023(8) 0.0028(8)
C5 0.0169(8) 0.0170(8) 0.0152(8) -0.0004(7) -0.0004(7) 0.0032(7)
C6 0.0176(9) 0.0202(8) 0.0204(9) 0.0062(7) -0.0039(7) -0.0037(7)
C7 0.0174(9) 0.0258(10) 0.0317(10) 0.0095(8) -0.0023(8) -0.0020(7)
C8 0.0198(10) 0.0295(10) 0.0412(12) 0.0042(9) 0.0019(9) 0.0061(8)
C9 0.0202(10) 0.0494(13) 0.0521(14) 0.0046(11) 0.0047(10) 0.0092(10)
C10 0.0550(14) 0.0261(10) 0.0329(11) -0.0058(9) 0.0153(10) -0.0062(10)
C11 0.0386(11) 0.0226(9) 0.0158(9) -0.0038(7) 0.0012(8) -0.0011(8)
C12 0.0419(12) 0.0324(11) 0.0296(11) -0.0039(9) 0.0078(9) -0.0074(9)
C13 0.0292(10) 0.0222(9) 0.0190(9) 0.0024(7) -0.0026(7) -0.0072(8)
C14 0.0379(12) 0.0364(11) 0.0208(10) 0.0041(8) -0.0056(8) -0.0107(9)
C15 0.0344(12) 0.0448(12) 0.0313(11) 0.0169(10) -0.0169(9) -0.0102(10)
C16 0.0228(10) 0.0390(11) 0.0429(13) 0.0151(10) -0.0092(9) -0.0013(9)
C17 0.0209(9) 0.0183(8) 0.0187(9) 0.0038(7) -0.0007(7) 0.0012(7)
C18 0.0251(10) 0.0224(9) 0.0317(10) 0.0043(8) -0.0003(8) 0.0071(8)
C19 0.0268(10) 0.0177(8) 0.0186(8) 0.0036(7) 0.0004(7) -0.0017(7)
C20 0.0184(9) 0.0195(8) 0.0182(9) 0.0022(7) 0.0019(7) -0.0035(7)
C21 0.0241(10) 0.0281(9) 0.0199(9) 0.0008(8) 0.0046(7) -0.0018(8)
C22 0.0222(10) 0.0266(9) 0.0275(10) 0.0002(8) 0.0018(8) -0.0073(8)
C23 0.0293(10) 0.0290(10) 0.0224(10) 0.0054(8) -0.0062(8) 0.0002(8)
N24 0.0163(9) 0.0800(15) 0.0539(12) -0.0329(11) -0.0022(8) -0.0040(9)
C27 0.0310(11) 0.0415(12) 0.0318(11) -0.0089(9) -0.0034(9) -0.0011(9)
C28 0.0266(11) 0.0508(13) 0.0309(11) -0.0002(10) 0.0072(9) 0.0095(10)
C30 0.0406(12) 0.0241(10) 0.0250(10) 0.0093(8) 0.0027(8) 0.0005(9)
C31 0.0337(12) 0.0342(11) 0.0546(14) 0.0128(10) 0.0077(10) -0.0111(9)
C32 0.0412(12) 0.0225(10) 0.0337(11) -0.0033(8) 0.0014(9) 0.0061(9)
C33 0.0333(12) 0.0332(12) 0.0661(16) 0.0050(11) 0.0010(11) 0.0132(10)
C1 0.017(2) 0.032(3) 0.039(3) 0.003(2) 0.009(2) 0.0005(19)
C26 0.022(2) 0.029(3) 0.035(3) 0.000(2) -0.008(2) -0.0011(19)
C1A 0.027(2) 0.094(4) 0.038(2) 0.016(2) 0.0074(17) 0.025(2)
C26A 0.028(2) 0.082(3) 0.062(3) 0.002(3) -0.007(2) -0.019(2)

loop_
_atom_type_symbol
_atom_type_description
_atom_type_scat_dispersion_real
_atom_type_scat_dispersion_imag
_atom_type_scat_source
C C 0.0033 0.0016 'International Tables Vol C Tables 4.2.6.8 and 6.1.1.4'
H H 0.0000 0.0000 'International Tables Vol C Tables 4.2.6.8 and 6.1.1.4'
N N 0.0061 0.0033 'International Tables Vol C Tables 4.2.6.8 and 6.1.1.4'
P P 0.1023 0.0942 'International Tables Vol C Tables 4.2.6.8 and 6.1.1.4'
B B 0.0013 0.0007 'International Tables Vol C Tables 4.2.6.8 and 6.1.1.4'

loop_
_geom_angle_atom_site_label_1
_geom_angle_atom_site_label_2
_geom_angle_atom_site_label_3
_geom_angle
_geom_angle_site_symmetry_1
_geom_angle_site_symmetry_3
_geom_angle_publ_flag
C30 P1 C31 101.21(10) . . ?
C30 P1 C32 105.40(9) . . ?
C31 P1 C32 102.43(10) . . ?
C30 P1 B1 122.06(9) . . ?
C31 P1 B1 110.50(10) . . ?
C32 P1 B1 112.98(9) . . ?
C6 N1 C5 125.15(14) . . ?
C6 N1 C20 119.52(13) . . ?
C5 N1 C20 110.72(13) . . ?
B2 N2 C28 123.75(16) . . ?
B2 N2 C1A 122.2(2) . . ?
C28 N2 C1A 107.3(2) . . ?
B2 N2 C1 121.2(2) . . ?
C28 N2 C1 107.4(2) . . ?
N2 B2 N24 116.82(17) . . ?
N2 B2 B1 122.19(17) . . ?
N24 B2 B1 120.71(17) . . ?
C5 B1 B2 128.82(16) . . ?
C5 B1 P1 123.49(13) . . ?
B2 B1 P1 106.84(13) . . ?
N1 C5 B1 131.47(15) . . ?
N1 C5 C17 106.83(13) . . ?
B1 C5 C17 121.60(15) . . ?
C13 C6 C7 118.97(16) . . ?
C13 C6 N1 120.93(15) . . ?
C7 C6 N1 120.03(16) . . ?
C16 C7 C6 118.84(18) . . ?
C16 C7 C8 116.58(17) . . ?
C6 C7 C8 124.51(16) . . ?
C7 C8 C33 111.42(17) . . ?
C7 C8 C9 112.74(17) . . ?
C33 C8 C9 107.25(17) . . ?
C7 C8 H48 108.4 . . ?
C33 C8 H48 108.4 . . ?
C9 C8 H48 108.4 . . ?
C8 C9 H46 109.5 . . ?
C8 C9 H47 109.5 . . ?
H46 C9 H47 109.5 . . ?
C8 C9 H2 109.5 . . ?
H46 C9 H2 109.5 . . ?
H47 C9 H2 109.5 . . ?
C11 C10 H3 109.5 . . ?
C11 C10 H4 109.5 . . ?
H3 C10 H4 109.5 . . ?
C11 C10 H53 109.5 . . ?
H3 C10 H53 109.5 . . ?
H4 C10 H53 109.5 . . ?
C13 C11 C10 111.71(16) . . ?
C13 C11 C12 112.24(15) . . ?
C10 C11 C12 109.41(15) . . ?
C13 C11 H5 107.8 . . ?
C10 C11 H5 107.8 . . ?
C12 C11 H5 107.8 . . ?
C11 C12 H7 109.5 . . ?
C11 C12 H6 109.5 . . ?
H7 C12 H6 109.5 . . ?
C11 C12 H8 109.5 . . ?
H7 C12 H8 109.5 . . ?
H6 C12 H8 109.5 . . ?
C14 C13 C6 119.25(18) . . ?
C14 C13 C11 117.66(17) . . ?
C6 C13 C11 123.09(15) . . ?
C15 C14 C13 121.67(19) . . ?
C15 C14 H9 119.2 . . ?
C13 C14 H9 119.2 . . ?
C16 C15 C14 119.10(18) . . ?
C16 C15 H10 120.5 . . ?
C14 C15 H10 120.5 . . ?
C15 C16 C7 122.14(19) . . ?
C15 C16 H52 118.9 . . ?
C7 C16 H52 118.9 . . ?
C19 C17 C23 111.29(15) . . ?
C19 C17 C18 110.21(14) . . ?
C23 C17 C18 106.52(14) . . ?
C19 C17 C5 103.29(13) . . ?
C23 C17 C5 111.86(14) . . ?
C18 C17 C5 113.75(14) . . ?
C17 C18 H12 109.5 . . ?
C17 C18 H11 109.5 . . ?
H12 C18 H11 109.5 . . ?
C17 C18 H13 109.5 . . ?
H12 C18 H13 109.5 . . ?
H11 C18 H13 109.5 . . ?
C20 C19 C17 106.99(13) . . ?
C20 C19 H15 110.3 . . ?
C17 C19 H15 110.3 . . ?
C20 C19 H14 110.3 . . ?
C17 C19 H14 110.3 . . ?
H15 C19 H14 108.6 . . ?
N1 C20 C22 113.71(14) . . ?
N1 C20 C19 101.15(13) . . ?
C22 C20 C19 109.77(14) . . ?
N1 C20 C21 111.04(14) . . ?
C22 C20 C21 109.31(14) . . ?
C19 C20 C21 111.68(14) . . ?
C20 C21 H17 109.5 . . ?
C20 C21 H18 109.5 . . ?
H17 C21 H18 109.5 . . ?
C20 C21 H16 109.5 . . ?
H17 C21 H16 109.5 . . ?
H18 C21 H16 109.5 . . ?
C20 C22 H20 109.5 . . ?
C20 C22 H21 109.5 . . ?
H20 C22 H21 109.5 . . ?
C20 C22 H19 109.5 . . ?
H20 C22 H19 109.5 . . ?
H21 C22 H19 109.5 . . ?
C17 C23 H23 109.5 . . ?
C17 C23 H22 109.5 . . ?
H23 C23 H22 109.5 . . ?
C17 C23 H24 109.5 . . ?
H23 C23 H24 109.5 . . ?
H22 C23 H24 109.5 . . ?
B2 N24 C27 124.31(17) . . ?
B2 N24 C26A 120.1(2) . . ?
C27 N24 C26A 109.0(2) . . ?
B2 N24 C26 123.5(2) . . ?
C27 N24 C26 104.8(2) . . ?
N24 C27 H29 109.5 . . ?
N24 C27 H30 109.5 . . ?
H29 C27 H30 109.5 . . ?
N24 C27 H31 109.5 . . ?
H29 C27 H31 109.5 . . ?
H30 C27 H31 109.5 . . ?
N2 C28 H34 109.5 . . ?
N2 C28 H32 109.5 . . ?
H34 C28 H32 109.5 . . ?
N2 C28 H33 109.5 . . ?
H34 C28 H33 109.5 . . ?
H32 C28 H33 109.5 . . ?
P1 C30 H38 109.5 . . ?
P1 C30 H39 109.5 . . ?
H38 C30 H39 109.5 . . ?
P1 C30 H37 109.5 . . ?
H38 C30 H37 109.5 . . ?
H39 C30 H37 109.5 . . ?
P1 C31 H42 109.5 . . ?
P1 C31 H40 109.5 . . ?
H42 C31 H40 109.5 . . ?
P1 C31 H41 109.5 . . ?
H42 C31 H41 109.5 . . ?
H40 C31 H41 109.5 . . ?
P1 C32 H45 109.5 . . ?
P1 C32 H44 109.5 . . ?
H45 C32 H44 109.5 . . ?
P1 C32 H43 109.5 . . ?
H45 C32 H43 109.5 . . ?
H44 C32 H43 109.5 . . ?
C8 C33 H51 109.5 . . ?
C8 C33 H49 109.5 . . ?
H51 C33 H49 109.5 . . ?
C8 C33 H50 109.5 . . ?
H51 C33 H50 109.5 . . ?
H49 C33 H50 109.5 . . ?
N2 C1 H1A 109.5 . . ?
N2 C1 H1B 109.5 . . ?
H1A C1 H1B 109.5 . . ?
N2 C1 H1C 109.5 . . ?
H1A C1 H1C 109.5 . . ?
H1B C1 H1C 109.5 . . ?
N24 C26 H26A 109.5 . . ?
N24 C26 H26B 109.5 . . ?
H26A C26 H26B 109.5 . . ?
N24 C26 H26C 109.5 . . ?
H26A C26 H26C 109.5 . . ?
H26B C26 H26C 109.5 . . ?
N2 C1A H1AA 109.5 . . ?
N2 C1A H1AB 109.5 . . ?
H1AA C1A H1AB 109.5 . . ?
N2 C1A H1AC 109.5 . . ?
H1AA C1A H1AC 109.5 . . ?
H1AB C1A H1AC 109.5 . . ?
N24 C26A H26D 109.5 . . ?
N24 C26A H26E 109.5 . . ?
H26D C26A H26E 109.5 . . ?
N24 C26A H26F 109.5 . . ?
H26D C26A H26F 109.5 . . ?
H26E C26A H26F 109.5 . . ?

loop_
_geom_bond_atom_site_label_1
_geom_bond_atom_site_label_2
_geom_bond_distance
_geom_bond_site_symmetry_2
_geom_bond_publ_flag
P1 C30 1.8116(19) . ?
P1 C31 1.812(2) . ?
P1 C32 1.8129(19) . ?
P1 B1 1.904(2) . ?
N1 C6 1.435(2) . ?
N1 C5 1.446(2) . ?
N1 C20 1.494(2) . ?
N2 B2 1.423(3) . ?
N2 C28 1.446(3) . ?
N2 C1A 1.496(4) . ?
N2 C1 1.549(5) . ?
B2 N24 1.423(3) . ?
B2 B1 1.732(3) . ?
B1 C5 1.459(3) . ?
C5 C17 1.559(2) . ?
C6 C13 1.418(2) . ?
C6 C7 1.420(2) . ?
C7 C16 1.397(3) . ?
C7 C8 1.521(3) . ?
C8 C33 1.541(3) . ?
C8 C9 1.542(3) . ?
C8 H48 1.0000 . ?
C9 H46 0.9800 . ?
C9 H47 0.9800 . ?
C9 H2 0.9800 . ?
C10 C11 1.530(3) . ?
C10 H3 0.9800 . ?
C10 H4 0.9800 . ?
C10 H53 0.9800 . ?
C11 C13 1.516(3) . ?
C11 C12 1.536(3) . ?
C11 H5 1.0000 . ?
C12 H7 0.9800 . ?
C12 H6 0.9800 . ?
C12 H8 0.9800 . ?
C13 C14 1.392(3) . ?
C14 C15 1.384(3) . ?
C14 H9 0.9500 . ?
C15 C16 1.368(3) . ?
C15 H10 0.9500 . ?
C16 H52 0.9500 . ?
C17 C19 1.534(2) . ?
C17 C23 1.536(2) . ?
C17 C18 1.536(2) . ?
C18 H12 0.9800 . ?
C18 H11 0.9800 . ?
C18 H13 0.9800 . ?
C19 C20 1.530(2) . ?
C19 H15 0.9900 . ?
C19 H14 0.9900 . ?
C20 C22 1.527(2) . ?
C20 C21 1.538(2) . ?
C21 H17 0.9800 . ?
C21 H18 0.9800 . ?
C21 H16 0.9800 . ?
C22 H20 0.9800 . ?
C22 H21 0.9800 . ?
C22 H19 0.9800 . ?
C23 H23 0.9800 . ?
C23 H22 0.9800 . ?
C23 H24 0.9800 . ?
N24 C27 1.447(3) . ?
N24 C26A 1.542(4) . ?
N24 C26 1.579(5) . ?
C27 H29 0.9800 . ?
C27 H30 0.9800 . ?
C27 H31 0.9800 . ?
C28 H34 0.9800 . ?
C28 H32 0.9800 . ?
C28 H33 0.9800 . ?
C30 H38 0.9800 . ?
C30 H39 0.9800 . ?
C30 H37 0.9800 . ?
C31 H42 0.9800 . ?
C31 H40 0.9800 . ?
C31 H41 0.9800 . ?
C32 H45 0.9800 . ?
C32 H44 0.9800 . ?
C32 H43 0.9800 . ?
C33 H51 0.9800 . ?
C33 H49 0.9800 . ?
C33 H50 0.9800 . ?
C1 H1A 0.9800 . ?
C1 H1B 0.9800 . ?
C1 H1C 0.9800 . ?
C26 H26A 0.9800 . ?
C26 H26B 0.9800 . ?
C26 H26C 0.9800 . ?
C1A H1AA 0.9800 . ?
C1A H1AB 0.9800 . ?
C1A H1AC 0.9800 . ?
C26A H26D 0.9800 . ?
C26A H26E 0.9800 . ?
C26A H26F 0.9800 . ?

loop_
_geom_torsion_atom_site_label_1
_geom_torsion_atom_site_label_2
_geom_torsion_atom_site_label_3
_geom_torsion_atom_site_label_4
_geom_torsion
_geom_torsion_site_symmetry_1
_geom_torsion_site_symmetry_2
_geom_torsion_site_symmetry_3
_geom_torsion_site_symmetry_4
_geom_torsion_publ_flag
C28 N2 B2 N24 175.8(2) . . . . ?
C1A N2 B2 N24 -36.6(4) . . . . ?
C1 N2 B2 N24 30.3(3) . . . . ?
C28 N2 B2 B1 1.8(3) . . . . ?
C1A N2 B2 B1 149.4(3) . . . . ?
C1 N2 B2 B1 -143.7(3) . . . . ?
N2 B2 B1 C5 -93.9(2) . . . . ?
N24 B2 B1 C5 92.3(3) . . . . ?
N2 B2 B1 P1 96.6(2) . . . . ?
N24 B2 B1 P1 -77.2(2) . . . . ?
C6 N1 C5 B1 -44.6(3) . . . . ?
C20 N1 C5 B1 159.83(17) . . . . ?
C6 N1 C5 C17 138.96(15) . . . . ?
C20 N1 C5 C17 -16.61(17) . . . . ?
B2 B1 C5 N1 -174.48(17) . . . . ?
P1 B1 C5 N1 -6.5(3) . . . . ?
B2 B1 C5 C17 1.5(3) . . . . ?
P1 B1 C5 C17 169.50(12) . . . . ?
C5 N1 C6 C13 -55.1(2) . . . . ?
C20 N1 C6 C13 98.46(19) . . . . ?
C5 N1 C6 C7 127.98(18) . . . . ?
C20 N1 C6 C7 -78.4(2) . . . . ?
C13 C6 C7 C16 -1.3(3) . . . . ?
N1 C6 C7 C16 175.69(16) . . . . ?
C13 C6 C7 C8 175.53(17) . . . . ?
N1 C6 C7 C8 -7.5(3) . . . . ?
C16 C7 C8 C33 51.3(2) . . . . ?
C6 C7 C8 C33 -125.59(19) . . . . ?
C16 C7 C8 C9 -69.4(2) . . . . ?
C6 C7 C8 C9 113.8(2) . . . . ?
C7 C6 C13 C14 -0.3(3) . . . . ?
N1 C6 C13 C14 -177.25(16) . . . . ?
C7 C6 C13 C11 178.57(16) . . . . ?
N1 C6 C13 C11 1.7(3) . . . . ?
C10 C11 C13 C14 70.5(2) . . . . ?
C12 C11 C13 C14 -52.8(2) . . . . ?
C10 C11 C13 C6 -108.38(19) . . . . ?
C12 C11 C13 C6 128.30(18) . . . . ?
C6 C13 C14 C15 1.3(3) . . . . ?
C11 C13 C14 C15 -177.71(18) . . . . ?
C13 C14 C15 C16 -0.5(3) . . . . ?
C14 C15 C16 C7 -1.2(3) . . . . ?
C6 C7 C16 C15 2.0(3) . . . . ?
C8 C7 C16 C15 -174.98(18) . . . . ?
N1 C5 C17 C19 -4.76(17) . . . . ?
B1 C5 C17 C19 178.38(15) . . . . ?
N1 C5 C17 C23 115.02(16) . . . . ?
B1 C5 C17 C23 -61.8(2) . . . . ?
N1 C5 C17 C18 -124.22(15) . . . . ?
B1 C5 C17 C18 58.9(2) . . . . ?
C23 C17 C19 C20 -96.53(16) . . . . ?
C18 C17 C19 C20 145.52(14) . . . . ?
C5 C17 C19 C20 23.65(17) . . . . ?
C6 N1 C20 C22 -8.9(2) . . . . ?
C5 N1 C20 C22 148.22(14) . . . . ?
C6 N1 C20 C19 -126.50(15) . . . . ?
C5 N1 C20 C19 30.63(16) . . . . ?
C6 N1 C20 C21 114.87(17) . . . . ?
C5 N1 C20 C21 -88.00(16) . . . . ?
C17 C19 C20 N1 -32.80(16) . . . . ?
C17 C19 C20 C22 -153.22(14) . . . . ?
C17 C19 C20 C21 85.37(17) . . . . ?
N2 B2 N24 C27 178.9(2) . . . . ?
B1 B2 N24 C27 -7.0(3) . . . . ?
N2 B2 N24 C26A -32.9(4) . . . . ?
B1 B2 N24 C26A 141.3(3) . . . . ?
N2 B2 N24 C26 33.5(4) . . . . ?
B1 B2 N24 C26 -152.4(3) . . . . ?
